data_4082405
loop_
_publ_author_name
'Groom, Laura R.'
'Russell, Adam F.'
'Schwarz, Andrew D.'
'Mountford, Philip'

_publ_section_title
;
 Reactions of a Cyclopentadienyl--Amidinate Titanium Benzimidamido Complex
;
_journal_issue 4
_journal_name_full Organometallics
_journal_page_first 1002
_journal_paper_doi 10.1021/om4011752
_journal_volume 33
_journal_year 2014
_chemical_formula_moiety 'C43 H52 F5 N5 O1 Ti1'
_chemical_formula_sum 'C43 H52 F5 N5 O Ti'
_chemical_formula_weight 797.81
_chemical_name_systematic
;
Cp*Ti{PhC(NiPr)2}{NC(NOtBu)C6F4N(C6H3Me2)C}(F)
;
_space_group_IT_number 14
_symmetry_cell_setting monoclinic
_symmetry_space_group_name_Hall '-P 2yn'
_symmetry_space_group_name_H-M 'P 1 21/n 1'
_atom_sites_solution_hydrogens difmap
_atom_sites_solution_primary direct
_atom_sites_solution_secondary difmap
_cell_angle_alpha 90
_cell_angle_beta 95.6103(6)
_cell_angle_gamma 90
_cell_formula_units_Z 4
_cell_length_a 14.0552(2)
_cell_length_b 15.1126(2)
_cell_length_c 21.0286(4)
_cell_measurement_reflns_used 10366
_cell_measurement_temperature 150
_cell_measurement_theta_max 27
_cell_measurement_theta_min 5
_cell_volume 4445.30(12)
_computing_cell_refinement 'DENZO/SCALEPACK (Otwinowski & Minor, 1997)'
_computing_data_collection 'COLLECT (Nonius, 2001).'
_computing_data_reduction 'DENZO/SCALEPACK (Otwinowski & Minor, 1997)'
_computing_molecular_graphics 'CAMERON (Watkin et al., 1996)'
_computing_publication_material 'CRYSTALS (Betteridge et al., 2003)'
_computing_structure_refinement 'CRYSTALS (Betteridge et al., 2003)'
_computing_structure_solution 'SIR92 (Altomare et al., 1994)'
_diffrn_ambient_temperature 150
_diffrn_measured_fraction_theta_full 0.992
_diffrn_measured_fraction_theta_max 0.992
_diffrn_measurement_device Area
_diffrn_measurement_device_type 'Nonius KappaCCD'
_diffrn_measurement_method \w
_diffrn_radiation_monochromator graphite
_diffrn_radiation_type 'Mo K\a'
_diffrn_radiation_wavelength 0.71073
_diffrn_reflns_av_R_equivalents 0.027
_diffrn_reflns_limit_h_max 18
_diffrn_reflns_limit_h_min -18
_diffrn_reflns_limit_k_max 19
_diffrn_reflns_limit_k_min 0
_diffrn_reflns_limit_l_max 27
_diffrn_reflns_limit_l_min 0
_diffrn_reflns_number 10096
_diffrn_reflns_theta_full 26.908
_diffrn_reflns_theta_max 27.457
_diffrn_reflns_theta_min 5.120
_diffrn_standards_number 0
_exptl_absorpt_coefficient_mu 0.250
_exptl_absorpt_correction_T_max 0.98
_exptl_absorpt_correction_T_min 0.95
_exptl_absorpt_correction_type multi-scan
_exptl_absorpt_process_details 'DENZO/SCALEPACK (Otwinowski & Minor, 1997)'
_exptl_crystal_colour orange
_exptl_crystal_density_diffrn 1.192
_exptl_crystal_density_method 'not measured'
_exptl_crystal_description plate
_exptl_crystal_F_000 1680
_exptl_crystal_size_max 0.200
_exptl_crystal_size_mid 0.200
_exptl_crystal_size_min 0.100
_platon_squeeze_details
;
 The discrete Fourier transform of the void region were treated as 
contributions to the A and B parts of the calculated structure factors.

PLATON
PLATON, A Multipurpose Crystallographic Tool, A. L. Spek. Utrecht, 
the Netherlands, 1998.; A. Spek, J. Appl. Cryst. (2003), 36, 7-13.

SQUEEZE
A. Spek, J. Appl. Cryst. (2003), 36, 7-13; 
P. van der Sluis & A. L. Spek, Acta Cryst. (1990). A46, 194-201.

MCE
J. Rohlicek & M. Husak, J. Appl. Cryst. (2007), 40, 600-601.

;
_refine_diff_density_max 0.55
_refine_diff_density_min -0.49
_refine_ls_extinction_method None
_refine_ls_goodness_of_fit_ref 1.0440
_refine_ls_hydrogen_treatment constr
_refine_ls_matrix_type full
_refine_ls_number_parameters 496
_refine_ls_number_reflns 7204
_refine_ls_number_restraints 0
_refine_ls_R_factor_all 0.0816
_refine_ls_R_factor_gt 0.0623
_refine_ls_shift/su_max 0.0005864
_refine_ls_shift/su_mean 0.0000364
_refine_ls_structure_factor_coef F
_refine_ls_weighting_details
;
 Method, part 1, Chebychev polynomial, (Watkin, 1994, Prince, 1982) 
 [weight] = 1.0/[A~0~*T~0~(x)+A~1~*T~1~(x) ... +A~n-1~]*T~n-1~(x)] 
 where A~i~ are the Chebychev coefficients listed below and x= Fcalc/Fmax 
 Method = Robust Weighting (Prince, 1982) 
 W = [weight] * [1-(deltaF/6*sigmaF)^2^]^2^ 
 A~i~ are: 
 1.89 1.44 1.45 
;
_refine_ls_weighting_scheme calc
_refine_ls_wR_factor_all 0.0728
_refine_ls_wR_factor_gt 0.0629
_refine_ls_wR_factor_ref 0.0606
_reflns_limit_h_max 18
_reflns_limit_h_min -18
_reflns_limit_k_max 19
_reflns_limit_k_min 0
_reflns_limit_l_max 27
_reflns_limit_l_min 0
_reflns_number_gt 7976
_reflns_number_total 10096
_reflns_threshold_expression I>2.0\s(I)
_oxford_diffrn_Wilson_B_factor 2.96
_oxford_diffrn_Wilson_scale 5.29
_oxford_refine_ls_r_factor_ref 0.0545
_oxford_refine_ls_scale 0.4487(8)
_oxford_reflns_number_all 10096
_oxford_reflns_threshold_expression_ref I>3.0\s(I)
_cod_data_source_file om4011752_si_002.cif
_cod_data_source_block compound_20
_cod_depositor_comments
;
The following automatic conversions were performed:

'_symmetry_cell_setting' value 'Monoclinic' changed to 'monoclinic'
according to
/usr/data/users/saulius/automatic-downloads/current/ACS/lib/dictionaries/cif_core.dic
dictionary named 'cif_core.dic' version 2.4.2 from
2011-04-26.

'_atom_sites_solution_primary' value 'Direct' changed to
'direct' according to
/usr/data/users/saulius/automatic-downloads/current/ACS/lib/dictionaries/cif_core.dic
dictionary named 'cif_core.dic' version 2.4.2 from 2011-04-26.

Automatic conversion script
Id: cif_fix_values 2281 2013-09-26 08:29:07Z andrius 
;
_cod_original_sg_symbol_H-M 'P 1 21/n 1 '
_cod_original_formula_sum 'C43 H52 F5 N5 O1 Ti1'
_cod_database_code 4082405

loop_
_symmetry_equiv_pos_as_xyz
x,y,z
-x,-y,-z
-x+1/2,y+1/2,-z+1/2
x+1/2,-y+1/2,z+1/2

loop_
_atom_site_label
_atom_site_type_symbol
_atom_site_fract_x
_atom_site_fract_y
_atom_site_fract_z
_atom_site_U_iso_or_equiv
_atom_site_occupancy
_atom_site_adp_type
_atom_site_refinement_flags_posn
Ti1 Ti 0.39070(2) 0.89583(2) 0.262152(15) 0.0321 1.0000 Uani .
N1 N 0.46563(11) 0.78949(10) 0.30492(7) 0.0334 1.0000 Uani .
N2 N 0.52193(11) 0.75203(10) 0.40758(7) 0.0354 1.0000 Uani .
N3 N 0.54609(11) 0.72886(10) 0.22302(7) 0.0329 1.0000 Uani .
N4 N 0.41617(11) 0.98319(11) 0.18747(8) 0.0378 1.0000 Uani .
N5 N 0.52501(11) 0.97738(10) 0.26942(8) 0.0362 1.0000 Uani .
O1 O 0.57554(10) 0.68963(9) 0.44530(6) 0.0389 1.0000 Uani .
C1 C 0.50589(12) 0.72637(12) 0.34936(9) 0.0323 1.0000 Uani .
C2 C 0.59160(16) 0.72030(15) 0.51190(9) 0.0427 1.0000 Uani .
C3 C 0.65112(18) 0.80442(16) 0.51392(11) 0.0506 1.0000 Uani .
C4 C 0.49658(18) 0.73329(19) 0.53884(11) 0.0556 1.0000 Uani .
C5 C 0.6465(2) 0.64360(19) 0.54431(12) 0.0609 1.0000 Uani .
C6 C 0.53362(12) 0.64326(12) 0.31967(9) 0.0330 1.0000 Uani .
C7 C 0.53132(13) 0.56024(12) 0.34911(9) 0.0368 1.0000 Uani .
C8 C 0.56450(15) 0.48560(13) 0.32073(11) 0.0436 1.0000 Uani .
C9 C 0.59751(16) 0.49205(13) 0.26181(11) 0.0450 1.0000 Uani .
C10 C 0.59560(15) 0.57161(14) 0.22977(9) 0.0405 1.0000 Uani .
C11 C 0.56116(12) 0.64815(12) 0.25678(9) 0.0322 1.0000 Uani .
C12 C 0.56425(15) 0.73539(12) 0.15619(9) 0.0396 1.0000 Uani .
C13 C 0.65274(18) 0.76483(15) 0.14158(13) 0.0548 1.0000 Uani .
C14 C 0.6666(3) 0.77190(18) 0.07617(17) 0.0775 1.0000 Uani .
C15 C 0.5944(3) 0.7496(2) 0.02995(14) 0.0806 1.0000 Uani .
C16 C 0.5084(3) 0.71936(19) 0.04575(12) 0.0683 1.0000 Uani .
C17 C 0.49037(19) 0.71061(16) 0.10960(10) 0.0504 1.0000 Uani .
C18 C 0.7299(2) 0.7863(2) 0.19281(18) 0.0751 1.0000 Uani .
C19 C 0.39704(18) 0.6748(2) 0.12700(12) 0.0614 1.0000 Uani .
C20 C 0.48963(12) 0.79220(12) 0.24657(9) 0.0326 1.0000 Uani .
C21 C 0.50327(14) 1.00695(12) 0.21048(9) 0.0368 1.0000 Uani .
C22 C 0.57196(15) 1.06125(14) 0.17569(10) 0.0421 1.0000 Uani .
C23 C 0.63786(16) 1.02078(17) 0.14038(11) 0.0484 1.0000 Uani .
C24 C 0.70434(18) 1.0720(2) 0.11141(12) 0.0597 1.0000 Uani .
C25 C 0.7053(2) 1.1622(2) 0.11761(14) 0.0686 1.0000 Uani .
C26 C 0.6393(2) 1.2032(2) 0.15230(15) 0.0697 1.0000 Uani .
C27 C 0.57279(19) 1.15317(15) 0.18160(12) 0.0543 1.0000 Uani .
C28 C 0.37177(16) 0.99316(14) 0.12121(10) 0.0449 1.0000 Uani .
C29 C 0.3690(3) 1.0876(2) 0.09616(16) 0.0759 1.0000 Uani .
C30 C 0.41622(19) 0.9325(2) 0.07500(11) 0.0594 1.0000 Uani .
C31 C 0.62157(14) 0.99190(14) 0.30212(10) 0.0410 1.0000 Uani .
C32 C 0.62737(18) 1.07614(16) 0.34321(12) 0.0522 1.0000 Uani .
C33 C 0.65403(16) 0.91248(15) 0.34312(11) 0.0483 1.0000 Uani .
C34 C 0.33147(14) 1.02377(13) 0.31727(10) 0.0390 1.0000 Uani .
C35 C 0.35628(14) 0.95657(13) 0.36353(9) 0.0383 1.0000 Uani .
C36 C 0.29329(14) 0.88340(14) 0.34932(11) 0.0426 1.0000 Uani .
C37 C 0.22879(14) 0.90738(15) 0.29609(12) 0.0474 1.0000 Uani .
C38 C 0.25251(14) 0.99229(15) 0.27574(11) 0.0459 1.0000 Uani .
C39 C 0.37190(17) 1.11459(14) 0.31403(11) 0.0467 1.0000 Uani .
C40 C 0.42736(17) 0.96337(15) 0.42108(10) 0.0460 1.0000 Uani .
C41 C 0.28846(18) 0.80089(16) 0.38799(14) 0.0566 1.0000 Uani .
C42 C 0.14736(16) 0.8512(2) 0.26699(16) 0.0665 1.0000 Uani .
C43 C 0.20111(19) 1.0450(2) 0.22259(13) 0.0642 1.0000 Uani .
F1 F 0.30952(8) 0.83360(8) 0.20224(6) 0.0416 1.0000 Uani .
F2 F 0.49188(9) 0.54958(8) 0.40376(6) 0.0450 1.0000 Uani .
F3 F 0.56187(12) 0.40657(8) 0.35010(7) 0.0571 1.0000 Uani .
F4 F 0.62929(13) 0.41956(9) 0.23396(8) 0.0661 1.0000 Uani .
F5 F 0.62746(11) 0.57106(9) 0.17158(6) 0.0563 1.0000 Uani .
H31 H 0.7104 0.7941 0.4941 0.0770 1.0000 Uiso R
H32 H 0.6149 0.8500 0.4902 0.0770 1.0000 Uiso R
H33 H 0.6673 0.8226 0.5577 0.0769 1.0000 Uiso R
H41 H 0.4575 0.6796 0.5300 0.0868 1.0000 Uiso R
H42 H 0.4633 0.7837 0.5184 0.0872 1.0000 Uiso R
H43 H 0.5051 0.7429 0.5844 0.0871 1.0000 Uiso R
H51 H 0.6115 0.5894 0.5343 0.0920 1.0000 Uiso R
H52 H 0.7099 0.6371 0.5293 0.0918 1.0000 Uiso R
H53 H 0.6541 0.6499 0.5897 0.0920 1.0000 Uiso R
H141 H 0.7262 0.7903 0.0636 0.0973 1.0000 Uiso R
H151 H 0.6044 0.7539 -0.0136 0.0944 1.0000 Uiso R
H161 H 0.4595 0.7044 0.0135 0.0848 1.0000 Uiso R
H181 H 0.7876 0.8043 0.1745 0.1189 1.0000 Uiso R
H182 H 0.7106 0.8371 0.2189 0.1190 1.0000 Uiso R
H183 H 0.7451 0.7367 0.2224 0.1191 1.0000 Uiso R
H191 H 0.3562 0.6604 0.0890 0.0960 1.0000 Uiso R
H192 H 0.3655 0.7200 0.1501 0.0961 1.0000 Uiso R
H193 H 0.4075 0.6230 0.1542 0.0963 1.0000 Uiso R
H231 H 0.6385 0.9566 0.1366 0.0604 1.0000 Uiso R
H241 H 0.7505 1.0421 0.0861 0.0790 1.0000 Uiso R
H251 H 0.7513 1.1990 0.1002 0.0823 1.0000 Uiso R
H261 H 0.6378 1.2662 0.1548 0.0831 1.0000 Uiso R
H271 H 0.5278 1.1817 0.2077 0.0683 1.0000 Uiso R
H281 H 0.3032 0.9734 0.1225 0.0568 1.0000 Uiso R
H291 H 0.3212 1.0952 0.0598 0.1189 1.0000 Uiso R
H292 H 0.4310 1.1043 0.0831 0.1190 1.0000 Uiso R
H293 H 0.3528 1.1295 0.1290 0.1190 1.0000 Uiso R
H301 H 0.4819 0.9540 0.0703 0.0920 1.0000 Uiso R
H302 H 0.3803 0.9339 0.0330 0.0924 1.0000 Uiso R
H303 H 0.4199 0.8718 0.0907 0.0922 1.0000 Uiso R
H311 H 0.6679 0.9992 0.2694 0.0500 1.0000 Uiso R
H321 H 0.6936 1.0895 0.3582 0.0808 1.0000 Uiso R
H322 H 0.6024 1.1268 0.3182 0.0811 1.0000 Uiso R
H323 H 0.5911 1.0699 0.3805 0.0810 1.0000 Uiso R
H331 H 0.7191 0.9233 0.3606 0.0736 1.0000 Uiso R
H332 H 0.6136 0.9054 0.3781 0.0739 1.0000 Uiso R
H333 H 0.6519 0.8595 0.3175 0.0741 1.0000 Uiso R
H391 H 0.3978 1.1239 0.2739 0.0721 1.0000 Uiso R
H392 H 0.3210 1.1568 0.3179 0.0720 1.0000 Uiso R
H393 H 0.4208 1.1234 0.3487 0.0719 1.0000 Uiso R
H401 H 0.3955 0.9647 0.4600 0.0732 1.0000 Uiso R
H402 H 0.4698 0.9115 0.4227 0.0733 1.0000 Uiso R
H403 H 0.4658 1.0174 0.4188 0.0734 1.0000 Uiso R
H411 H 0.2351 0.8014 0.4130 0.0879 1.0000 Uiso R
H412 H 0.2813 0.7505 0.3589 0.0883 1.0000 Uiso R
H413 H 0.3472 0.7927 0.4147 0.0881 1.0000 Uiso R
H421 H 0.0856 0.8753 0.2751 0.1040 1.0000 Uiso R
H422 H 0.1490 0.8462 0.2209 0.1041 1.0000 Uiso R
H423 H 0.1527 0.7928 0.2849 0.1041 1.0000 Uiso R
H431 H 0.1602 1.0893 0.2401 0.1003 1.0000 Uiso R
H432 H 0.1627 1.0068 0.1931 0.1002 1.0000 Uiso R
H433 H 0.2479 1.0754 0.1993 0.1002 1.0000 Uiso R

loop_
_atom_site_aniso_label
_atom_site_aniso_U_11
_atom_site_aniso_U_22
_atom_site_aniso_U_33
_atom_site_aniso_U_23
_atom_site_aniso_U_13
_atom_site_aniso_U_12
Ti1 0.03209(16) 0.02992(16) 0.03359(16) -0.00122(13) 0.00025(11) 0.00152(12)
N1 0.0353(7) 0.0315(7) 0.0332(7) -0.0006(6) 0.0014(6) 0.0005(6)
N2 0.0409(8) 0.0329(8) 0.0322(7) 0.0030(6) 0.0022(6) 0.0010(6)
N3 0.0367(7) 0.0303(7) 0.0316(7) -0.0015(6) 0.0024(6) 0.0023(6)
N4 0.0391(8) 0.0366(8) 0.0366(8) 0.0020(6) -0.0013(6) 0.0015(6)
N5 0.0360(7) 0.0341(8) 0.0376(8) 0.0012(6) -0.0003(6) -0.0018(6)
O1 0.0498(7) 0.0364(7) 0.0295(6) 0.0029(5) -0.0017(5) 0.0049(6)
C1 0.0322(8) 0.0318(8) 0.0330(8) 0.0017(7) 0.0039(6) -0.0022(6)
C2 0.0532(11) 0.0461(11) 0.0283(9) 0.0009(8) 0.0006(8) 0.0001(9)
C3 0.0586(13) 0.0550(13) 0.0374(10) -0.0053(9) 0.0007(9) -0.0091(10)
C4 0.0594(13) 0.0683(15) 0.0401(11) 0.0019(10) 0.0104(10) -0.0035(11)
C5 0.0783(17) 0.0640(15) 0.0383(11) 0.0088(10) -0.0047(11) 0.0124(13)
C6 0.0333(8) 0.0305(8) 0.0344(9) -0.0007(7) -0.0012(7) -0.0009(7)
C7 0.0384(9) 0.0352(9) 0.0361(9) 0.0021(7) -0.0001(7) -0.0022(7)
C8 0.0517(11) 0.0285(9) 0.0494(11) 0.0065(8) -0.0018(9) 0.0024(8)
C9 0.0549(11) 0.0305(9) 0.0489(11) -0.0029(8) 0.0012(9) 0.0098(8)
C10 0.0490(11) 0.0370(9) 0.0353(9) -0.0021(8) 0.0028(8) 0.0066(8)
C11 0.0320(8) 0.0293(8) 0.0345(9) 0.0001(7) -0.0011(7) 0.0000(6)
C12 0.0520(11) 0.0306(9) 0.0377(9) 0.0038(7) 0.0124(8) 0.0058(8)
C13 0.0658(14) 0.0341(10) 0.0700(15) -0.0046(10) 0.0344(12) -0.0018(9)
C14 0.112(2) 0.0420(13) 0.090(2) 0.0016(13) 0.064(2) 0.0002(14)
C15 0.147(3) 0.0551(15) 0.0455(14) 0.0075(12) 0.0378(18) 0.0155(18)
C16 0.109(2) 0.0614(15) 0.0353(11) -0.0004(10) 0.0091(13) 0.0250(15)
C17 0.0706(14) 0.0469(11) 0.0334(10) -0.0004(8) 0.0032(9) 0.0145(10)
C18 0.0521(14) 0.0665(17) 0.111(2) -0.0268(17) 0.0323(15) -0.0146(12)
C19 0.0564(13) 0.0733(17) 0.0515(13) -0.0224(12) -0.0101(10) 0.0045(12)
C20 0.0318(8) 0.0320(8) 0.0333(9) 0.0005(7) -0.0008(6) -0.0012(6)
C21 0.0415(9) 0.0300(8) 0.0389(9) -0.0009(7) 0.0042(7) 0.0014(7)
C22 0.0458(10) 0.0433(11) 0.0368(10) 0.0050(8) 0.0016(8) -0.0024(8)
C23 0.0458(11) 0.0570(13) 0.0421(11) 0.0057(9) 0.0023(8) 0.0033(9)
C24 0.0463(12) 0.0864(19) 0.0468(12) 0.0130(12) 0.0061(9) 0.0000(12)
C25 0.0657(16) 0.085(2) 0.0563(15) 0.0161(13) 0.0092(12) -0.0236(14)
C26 0.0861(19) 0.0564(15) 0.0674(16) 0.0123(13) 0.0115(14) -0.0228(14)
C27 0.0677(14) 0.0412(11) 0.0555(13) 0.0051(10) 0.0129(11) -0.0066(10)
C28 0.0486(10) 0.0452(11) 0.0389(10) 0.0076(8) -0.0062(8) 0.0041(9)
C29 0.091(2) 0.0569(16) 0.0738(18) 0.0201(13) -0.0245(16) 0.0078(14)
C30 0.0615(14) 0.0781(17) 0.0373(11) -0.0020(11) -0.0020(10) 0.0087(12)
C31 0.0378(9) 0.0425(10) 0.0417(10) 0.0004(8) -0.0017(8) -0.0054(8)
C32 0.0533(12) 0.0436(11) 0.0572(13) -0.0038(10) -0.0069(10) -0.0087(9)
C33 0.0464(11) 0.0479(12) 0.0482(11) 0.0039(9) -0.0079(9) -0.0019(9)
C34 0.0445(10) 0.0342(9) 0.0384(10) -0.0041(7) 0.0039(8) 0.0090(8)
C35 0.0426(9) 0.0346(9) 0.0383(9) -0.0038(7) 0.0075(8) 0.0022(7)
C36 0.0396(9) 0.0400(10) 0.0503(11) -0.0060(8) 0.0153(8) 0.0002(8)
C37 0.0339(9) 0.0523(12) 0.0568(12) -0.0126(10) 0.0086(8) 0.0010(8)
C38 0.0358(9) 0.0497(12) 0.0519(12) -0.0107(9) 0.0019(8) 0.0109(8)
C39 0.0602(12) 0.0341(10) 0.0458(11) -0.0003(8) 0.0049(9) 0.0050(9)
C40 0.0562(12) 0.0418(10) 0.0394(10) 0.0010(8) 0.0016(9) 0.0051(9)
C41 0.0552(13) 0.0437(11) 0.0751(16) -0.0006(11) 0.0276(12) -0.0063(10)
C42 0.0342(10) 0.0768(18) 0.089(2) -0.0258(15) 0.0062(11) -0.0064(11)
C43 0.0551(13) 0.0786(18) 0.0563(14) -0.0063(13) -0.0083(11) 0.0288(13)
F1 0.0369(5) 0.0440(6) 0.0423(6) -0.0063(5) -0.0035(4) -0.0012(5)
F2 0.0556(7) 0.0382(6) 0.0419(6) 0.0062(5) 0.0084(5) -0.0052(5)
F3 0.0786(9) 0.0303(6) 0.0624(8) 0.0100(5) 0.0068(7) 0.0051(6)
F4 0.1024(12) 0.0366(7) 0.0605(8) -0.0030(6) 0.0132(8) 0.0226(7)
F5 0.0846(10) 0.0430(7) 0.0434(7) -0.0017(5) 0.0176(6) 0.0183(6)

loop_
_atom_type_symbol
_atom_type_scat_dispersion_real
_atom_type_scat_dispersion_imag
_atom_type_scat_Cromer_Mann_a1
_atom_type_scat_Cromer_Mann_b1
_atom_type_scat_Cromer_Mann_a2
_atom_type_scat_Cromer_Mann_b2
_atom_type_scat_Cromer_Mann_a3
_atom_type_scat_Cromer_Mann_b3
_atom_type_scat_Cromer_Mann_a4
_atom_type_scat_Cromer_Mann_b4
_atom_type_scat_Cromer_Mann_c
_atom_type_scat_source
C 0.0033 0.0016 2.3100 20.8439 1.0200 10.2075 1.5886 0.5687 0.8650 51.6512 0.2156 'International Tables Vol C 4.2.6.8 and 6.1.1.4'
N 0.0061 0.0033 12.2126 0.0057 3.1322 9.8933 2.0125 28.9975 1.1663 0.5826 -11.5290 'International Tables Vol C 4.2.6.8 and 6.1.1.4'
O 0.0106 0.0060 3.0485 13.2771 2.2868 5.7011 1.5463 0.3239 0.8670 32.9089 0.2508 'International Tables Vol C 4.2.6.8 and 6.1.1.4'
Ti 0.2776 0.4457 9.7595 7.8508 7.3558 0.5000 1.6991 35.6338 1.9021 116.1050 1.2807 'International Tables Vol C 4.2.6.8 and 6.1.1.4'
F 0.0171 0.0103 3.5392 10.2825 2.6412 4.2944 1.5170 0.2615 1.0243 26.1476 0.2776 'International Tables Vol C 4.2.6.8 and 6.1.1.4'
H 0.0000 0.0000 0.4930 10.5109 0.3229 26.1257 0.1402 3.1424 0.0408 57.7998 0.0030 'International Tables Vol C 4.2.6.8 and 6.1.1.4'

loop_
_geom_angle_atom_site_label_1
_geom_angle_atom_site_label_2
_geom_angle_atom_site_label_3
_geom_angle
_geom_angle_publ_flag
N1 Ti1 N4 133.70(6) yes
N1 Ti1 N5 90.45(6) yes
N4 Ti1 N5 60.31(6) yes
N1 Ti1 C20 35.99(6) yes
N4 Ti1 C20 100.60(7) yes
N5 Ti1 C20 81.82(6) yes
N1 Ti1 C34 126.08(6) yes
N4 Ti1 C34 87.04(7) yes
N5 Ti1 C34 81.75(6) yes
C20 Ti1 C34 155.31(7) yes
N1 Ti1 C35 92.80(7) yes
N4 Ti1 C35 118.88(7) yes
N5 Ti1 C35 88.34(6) yes
C20 Ti1 C35 127.08(7) yes
C34 Ti1 C35 34.15(7) yes
N1 Ti1 C36 84.94(7) yes
N4 Ti1 C36 140.25(7) yes
N5 Ti1 C36 121.95(7) yes
C20 Ti1 C36 119.16(7) yes
C34 Ti1 C36 56.85(7) yes
N1 Ti1 C37 111.96(7) yes
N4 Ti1 C37 113.66(8) yes
N5 Ti1 C37 137.49(7) yes
C20 Ti1 C37 136.92(7) yes
C34 Ti1 C37 55.77(7) yes
N1 Ti1 C38 141.12(7) yes
N4 Ti1 C38 84.79(7) yes
N5 Ti1 C38 109.49(7) yes
C20 Ti1 C38 168.65(7) yes
C34 Ti1 C38 33.75(7) yes
N1 Ti1 F1 98.79(6) yes
N4 Ti1 F1 87.13(6) yes
N5 Ti1 F1 140.83(6) yes
C20 Ti1 F1 83.77(6) yes
C34 Ti1 F1 120.30(6) yes
C35 Ti1 C36 34.56(7) yes
C35 Ti1 C37 56.29(7) yes
C36 Ti1 C37 33.90(8) yes
C35 Ti1 C38 56.28(7) yes
C36 Ti1 C38 56.19(8) yes
C37 Ti1 C38 33.11(8) yes
C35 Ti1 F1 128.69(6) yes
C36 Ti1 F1 96.84(6) yes
C37 Ti1 F1 73.13(6) yes
C38 Ti1 F1 86.55(6) yes
Ti1 N1 C1 163.95(13) yes
Ti1 N1 C20 74.65(10) yes
C1 N1 C20 121.27(15) yes
O1 N2 C1 111.76(15) yes
C11 N3 C12 120.68(15) yes
C11 N3 C20 119.01(15) yes
C12 N3 C20 117.71(15) yes
Ti1 N4 C21 96.66(12) yes
Ti1 N4 C28 132.78(13) yes
C21 N4 C28 127.47(17) yes
Ti1 N5 C21 90.34(11) yes
Ti1 N5 C31 147.24(13) yes
C21 N5 C31 120.20(16) yes
N2 O1 C2 110.49(14) yes
N1 C1 N2 116.64(16) yes
N1 C1 C6 113.62(15) yes
N2 C1 C6 129.31(16) yes
O1 C2 C3 108.83(16) yes
O1 C2 C4 109.78(17) yes
C3 C2 C4 112.6(2) yes
O1 C2 C5 102.17(17) yes
C3 C2 C5 111.8(2) yes
C4 C2 C5 111.1(2) yes
C2 C3 H31 110.1 no
C2 C3 H32 108.8 no
H31 C3 H32 108.7 no
C2 C3 H33 110.0 no
H31 C3 H33 108.6 no
H32 C3 H33 110.6 no
C2 C4 H41 108.6 no
C2 C4 H42 109.9 no
H41 C4 H42 109.0 no
C2 C4 H43 111.3 no
H41 C4 H43 108.9 no
H42 C4 H43 109.2 no
C2 C5 H51 108.8 no
C2 C5 H52 111.8 no
H51 C5 H52 107.7 no
C2 C5 H53 112.0 no
H51 C5 H53 107.9 no
H52 C5 H53 108.4 no
C1 C6 C7 123.95(17) yes
C1 C6 C11 117.36(16) yes
C7 C6 C11 118.66(17) yes
C6 C7 C8 121.22(18) yes
C6 C7 F2 121.22(17) yes
C8 C7 F2 117.45(17) yes
C7 C8 C9 119.52(18) yes
C7 C8 F3 120.1(2) yes
C9 C8 F3 120.36(19) yes
C8 C9 C10 120.87(19) yes
C8 C9 F4 119.66(19) yes
C10 C9 F4 119.4(2) yes
C9 C10 C11 121.01(19) yes
C9 C10 F5 116.61(18) yes
C11 C10 F5 122.37(18) yes
N3 C11 C6 118.16(16) yes
N3 C11 C10 123.39(17) yes
C6 C11 C10 118.30(17) yes
N3 C12 C13 118.8(2) yes
N3 C12 C17 117.83(18) yes
C13 C12 C17 123.3(2) yes
C12 C13 C14 117.0(3) yes
C12 C13 C18 121.1(2) yes
C14 C13 C18 121.9(3) yes
C13 C14 C15 120.5(3) yes
C13 C14 H141 120.4 no
C15 C14 H141 119.1 no
C14 C15 C16 121.3(2) yes
C14 C15 H151 120.0 no
C16 C15 H151 118.7 no
C15 C16 C17 121.0(3) yes
C15 C16 H161 120.4 no
C17 C16 H161 118.7 no
C12 C17 C16 116.9(3) yes
C12 C17 C19 122.1(2) yes
C16 C17 C19 121.0(2) yes
C13 C18 H181 110.6 no
C13 C18 H182 110.4 no
H181 C18 H182 106.7 no
C13 C18 H183 112.9 no
H181 C18 H183 109.0 no
H182 C18 H183 107.0 no
C17 C19 H191 110.1 no
C17 C19 H192 108.8 no
H191 C19 H192 108.1 no
C17 C19 H193 110.5 no
H191 C19 H193 110.5 no
H192 C19 H193 108.7 no
N3 C20 Ti1 167.60(14) yes
N3 C20 N1 122.11(16) yes
Ti1 C20 N1 69.35(10) yes
N5 C21 N4 111.82(17) yes
N5 C21 C22 122.47(17) yes
N4 C21 C22 125.71(17) yes
C21 C22 C23 120.84(19) yes
C21 C22 C27 119.9(2) yes
C23 C22 C27 119.2(2) yes
C22 C23 C24 120.0(2) yes
C22 C23 H231 119.8 no
C24 C23 H231 120.2 no
C23 C24 C25 120.7(3) yes
C23 C24 H241 119.0 no
C25 C24 H241 120.3 no
C24 C25 C26 119.7(2) yes
C24 C25 H251 123.1 no
C26 C25 H251 117.2 no
C25 C26 C27 120.4(3) yes
C25 C26 H261 119.7 no
C27 C26 H261 119.9 no
C22 C27 C26 120.1(3) yes
C22 C27 H271 119.3 no
C26 C27 H271 120.6 no
N4 C28 C29 114.6(2) yes
N4 C28 C30 112.36(17) yes
C29 C28 C30 110.1(2) yes
N4 C28 H281 105.1 no
C29 C28 H281 107.1 no
C30 C28 H281 107.0 no
C28 C29 H291 112.0 no
C28 C29 H292 110.4 no
H291 C29 H292 108.5 no
C28 C29 H293 111.2 no
H291 C29 H293 106.7 no
H292 C29 H293 107.9 no
C28 C30 H301 108.1 no
C28 C30 H302 111.0 no
H301 C30 H302 107.9 no
C28 C30 H303 111.3 no
H301 C30 H303 108.9 no
H302 C30 H303 109.5 no
N5 C31 C32 112.39(17) yes
N5 C31 C33 110.95(16) yes
C32 C31 C33 109.79(18) yes
N5 C31 H311 109.1 no
C32 C31 H311 107.1 no
C33 C31 H311 107.3 no
C31 C32 H321 110.5 no
C31 C32 H322 110.6 no
H321 C32 H322 107.1 no
C31 C32 H323 111.5 no
H321 C32 H323 108.4 no
H322 C32 H323 108.6 no
C31 C33 H331 107.6 no
C31 C33 H332 110.4 no
H331 C33 H332 109.2 no
C31 C33 H333 110.4 no
H331 C33 H333 109.2 no
H332 C33 H333 109.9 no
Ti1 C34 C35 71.82(11) yes
Ti1 C34 C38 74.10(11) yes
C35 C34 C38 107.71(18) yes
Ti1 C34 C39 123.96(14) yes
C35 C34 C39 128.22(18) yes
C38 C34 C39 123.86(19) yes
Ti1 C35 C34 74.04(11) yes
Ti1 C35 C36 72.22(11) yes
C34 C35 C36 107.65(18) yes
Ti1 C35 C40 124.42(14) yes
C34 C35 C40 127.05(18) yes
C36 C35 C40 124.98(19) yes
Ti1 C36 C35 73.22(11) yes
Ti1 C36 C37 75.25(12) yes
C35 C36 C37 107.61(19) yes
Ti1 C36 C41 122.74(14) yes
C35 C36 C41 126.3(2) yes
C37 C36 C41 125.7(2) yes
C36 C37 Ti1 70.85(11) yes
C36 C37 C38 108.79(19) yes
Ti1 C37 C38 73.85(12) yes
C36 C37 C42 125.4(2) yes
Ti1 C37 C42 122.05(16) yes
C38 C37 C42 125.8(2) yes
C34 C38 C37 108.20(19) yes
C34 C38 Ti1 72.15(11) yes
C37 C38 Ti1 73.04(11) yes
C34 C38 C43 124.7(2) yes
C37 C38 C43 127.0(2) yes
Ti1 C38 C43 123.73(16) yes
C34 C39 H391 110.7 no
C34 C39 H392 108.3 no
H391 C39 H392 109.0 no
C34 C39 H393 109.9 no
H391 C39 H393 110.0 no
H392 C39 H393 108.9 no
C35 C40 H401 110.9 no
C35 C40 H402 109.1 no
H401 C40 H402 108.4 no
C35 C40 H403 110.1 no
H401 C40 H403 109.0 no
H402 C40 H403 109.2 no
C36 C41 H411 111.8 no
C36 C41 H412 108.5 no
H411 C41 H412 108.2 no
C36 C41 H413 110.1 no
H411 C41 H413 110.8 no
H412 C41 H413 107.2 no
C37 C42 H421 111.9 no
C37 C42 H422 110.9 no
H421 C42 H422 108.2 no
C37 C42 H423 109.4 no
H421 C42 H423 108.2 no
H422 C42 H423 108.2 no
C38 C43 H431 109.9 no
C38 C43 H432 110.9 no
H431 C43 H432 109.8 no
C38 C43 H433 109.0 no
H431 C43 H433 108.6 no
H432 C43 H433 108.6 no

loop_
_geom_bond_atom_site_label_1
_geom_bond_atom_site_label_2
_geom_bond_distance
_geom_bond_publ_flag
Ti1 N1 2.0773(16) yes
Ti1 N4 2.1089(17) yes
Ti1 N5 2.2471(16) yes
Ti1 C20 2.1407(18) yes
Ti1 C34 2.4420(19) yes
Ti1 C35 2.4131(19) yes
Ti1 C36 2.400(2) yes
Ti1 C37 2.457(2) yes
Ti1 C38 2.4673(19) yes
Ti1 F1 1.8688(11) yes
N1 C1 1.414(2) yes
N1 C20 1.305(2) yes
N2 O1 1.403(2) yes
N2 C1 1.283(2) yes
N3 C11 1.417(2) yes
N3 C12 1.456(2) yes
N3 C20 1.367(2) yes
N4 C21 1.321(3) yes
N4 C28 1.478(3) yes
N5 C21 1.325(3) yes
N5 C31 1.477(2) yes
O1 C2 1.471(2) yes
C1 C6 1.472(3) yes
C2 C3 1.520(3) yes
C2 C4 1.514(3) yes
C2 C5 1.517(3) yes
C3 H31 0.979 no
C3 H32 0.966 no
C3 H33 0.967 no
C4 H41 0.987 no
C4 H42 0.973 no
C4 H43 0.965 no
C5 H51 0.969 no
C5 H52 0.979 no
C5 H53 0.955 no
C6 C7 1.401(3) yes
C6 C11 1.416(3) yes
C7 C8 1.379(3) yes
C7 F2 1.334(2) yes
C8 C9 1.368(3) yes
C8 F3 1.347(2) yes
C9 C10 1.377(3) yes
C9 F4 1.339(2) yes
C10 C11 1.396(3) yes
C10 F5 1.343(2) yes
C12 C13 1.383(3) yes
C12 C17 1.407(3) yes
C13 C14 1.412(4) yes
C13 C18 1.488(5) yes
C14 C15 1.376(6) yes
C14 H141 0.945 no
C15 C16 1.364(5) yes
C15 H151 0.941 no
C16 C17 1.397(3) yes
C16 H161 0.945 no
C17 C19 1.497(4) yes
C18 H181 0.969 no
C18 H182 0.996 no
C18 H183 0.983 no
C19 H191 0.962 no
C19 H192 0.971 no
C19 H193 0.972 no
C21 C22 1.510(3) yes
C22 C23 1.385(3) yes
C22 C27 1.395(3) yes
C23 C24 1.398(4) yes
C23 H231 0.974 no
C24 C25 1.370(5) yes
C24 H241 0.987 no
C25 C26 1.381(5) yes
C25 H251 0.951 no
C26 C27 1.392(4) yes
C26 H261 0.954 no
C27 H271 0.976 no
C28 C29 1.521(3) yes
C28 C30 1.515(4) yes
C28 H281 1.012 no
C29 H291 0.974 no
C29 H292 0.972 no
C29 H293 0.981 no
C30 H301 0.993 no
C30 H302 0.974 no
C30 H303 0.974 no
C31 C32 1.536(3) yes
C31 C33 1.522(3) yes
C31 H311 0.998 no
C32 H321 0.975 no
C32 H322 0.975 no
C32 H323 0.981 no
C33 H331 0.966 no
C33 H332 0.979 no
C33 H333 0.964 no
C34 C35 1.426(3) yes
C34 C38 1.425(3) yes
C34 C39 1.490(3) yes
C35 C36 1.430(3) yes
C35 C40 1.496(3) yes
C36 C37 1.417(3) yes
C36 C41 1.494(3) yes
C37 C38 1.403(3) yes
C37 C42 1.506(3) yes
C38 C43 1.500(3) yes
C39 H391 0.961 no
C39 H392 0.968 no
C39 H393 0.961 no
C40 H401 0.970 no
C40 H402 0.983 no
C40 H403 0.983 no
C41 H411 0.957 no
C41 H412 0.975 no
C41 H413 0.960 no
C42 H421 0.972 no
C42 H422 0.976 no
C42 H423 0.960 no
C43 H431 0.977 no
C43 H432 0.973 no
C43 H433 0.972 no

loop_
_platon_squeeze_void_nr
_platon_squeeze_void_average_x
_platon_squeeze_void_average_y
_platon_squeeze_void_average_z
_platon_squeeze_void_volume
_platon_squeeze_void_count_electrons
_platon_squeeze_void_content
1 0.000 0.000 0.500 222 18 ' '
2 0.162 0.065 0.987 16 0 ' '
3 0.500 0.500 1.000 222 18 ' '
4 0.338 0.565 0.513 16 1 ' '
5 0.662 0.435 0.487 16 0 ' '
6 0.838 0.935 0.013 16 1 ' '
